data_4511124
loop_
_publ_author_name
'Zhang, Lai-Ping'
'Ma, Jian-Fang'
'Yang, Jin'
'Liu, Ying-Ying'
'Wei, Guo-Hua'

_publ_section_title
;
 1D, 2D, and 3D Metal&#x2212;Organic Frameworks Based on Bis(imidazole)
 Ligands and Polycarboxylates: Syntheses, Structures, and Photoluminescent
 Properties
;
_journal_issue 11
_journal_name_full 'Crystal Growth &amp; Design'
_journal_page_first 4660
_journal_paper_doi 10.1021/cg900460k
_journal_volume 9
_journal_year 2009
_chemical_formula_moiety 'C39 H30 F6 N8 O10 Zn2, (H2 O)'
_chemical_formula_sum 'C39 H36 F6 N8 O11 Zn2'
_chemical_formula_weight 1037.50
_chemical_name_systematic
;
 ?
;
_space_group_IT_number 9
_symmetry_cell_setting monoclinic
_symmetry_space_group_name_Hall 'C -2yc'
_symmetry_space_group_name_H-M 'C 1 c 1'
_atom_sites_solution_hydrogens geom
_atom_sites_solution_primary direct
_atom_sites_solution_secondary difmap
_audit_creation_method SHELXL-97
_cell_angle_alpha 90.00
_cell_angle_beta 111.457(11)
_cell_angle_gamma 90.00
_cell_formula_units_Z 4
_cell_length_a 29.511(8)
_cell_length_b 12.050(3)
_cell_length_c 13.908(4)
_cell_measurement_reflns_used 10391
_cell_measurement_temperature 293(2)
_cell_measurement_theta_max 27.5
_cell_measurement_theta_min 3.2
_cell_volume 4603(2)
_computing_cell_refinement PROCESS-AUTO
_computing_data_collection PROCESS-AUTO
_computing_data_reduction PROCESS-AUTO
_computing_molecular_graphics 'SHELXTL-PLUS (Sheldrick, 1990)'
_computing_publication_material SHELXL-97
_computing_structure_refinement 'SHELXL-97 (Sheldrick, 2008)'
_computing_structure_solution 'SHELXS-97 (Sheldrick, 1997)'
_diffrn_ambient_temperature 293(2)
_diffrn_detector_area_resol_mean 10.0
_diffrn_measured_fraction_theta_full 0.997
_diffrn_measured_fraction_theta_max 0.995
_diffrn_measurement_device_type 'Rigaku RAXIS-RAPID'
_diffrn_measurement_method '\w scan'
_diffrn_radiation_monochromator graphite
_diffrn_radiation_source 'fine-focus sealed tube'
_diffrn_radiation_type MoK\a
_diffrn_radiation_wavelength 0.71069
_diffrn_reflns_av_R_equivalents 0.0498
_diffrn_reflns_av_sigmaI/netI 0.0741
_diffrn_reflns_limit_h_max 38
_diffrn_reflns_limit_h_min -38
_diffrn_reflns_limit_k_max 15
_diffrn_reflns_limit_k_min -15
_diffrn_reflns_limit_l_max 18
_diffrn_reflns_limit_l_min -17
_diffrn_reflns_number 22126
_diffrn_reflns_theta_full 25.00
_diffrn_reflns_theta_max 27.46
_diffrn_reflns_theta_min 3.15
_exptl_absorpt_coefficient_mu 1.131
_exptl_absorpt_correction_T_max 0.888
_exptl_absorpt_correction_T_min 0.759
_exptl_absorpt_correction_type multi-scan
_exptl_absorpt_process_details
;
 Higashi,T (1995) Program for absorption correction. 
Rigaku Corporation, Tokyo, Japan.
;
_exptl_crystal_colour colorless
_exptl_crystal_density_diffrn 1.497
_exptl_crystal_density_method 'not measured'
_exptl_crystal_description block
_exptl_crystal_F_000 2112
_exptl_crystal_size_max 0.312
_exptl_crystal_size_mid 0.207
_exptl_crystal_size_min 0.094
_refine_diff_density_max 0.937
_refine_diff_density_min -0.462
_refine_diff_density_rms 0.101
_refine_ls_abs_structure_details 'Flack H D (1983), Acta Cryst. A39, 876-881'
_refine_ls_abs_structure_Flack 0.135(15)
_refine_ls_extinction_method none
_refine_ls_goodness_of_fit_ref 1.026
_refine_ls_hydrogen_treatment constr
_refine_ls_matrix_type full
_refine_ls_number_parameters 578
_refine_ls_number_reflns 10382
_refine_ls_number_restraints 3
_refine_ls_restrained_S_all 1.026
_refine_ls_R_factor_all 0.0975
_refine_ls_R_factor_gt 0.0641
_refine_ls_shift/su_max 0.036
_refine_ls_shift/su_mean 0.002
_refine_ls_structure_factor_coef Fsqd
_refine_ls_weighting_details 'calc w=1/[\s^2^(Fo^2^)+(0.1099P)^2^+0.0000P] where P=(Fo^2^+2Fc^2^)/3'
_refine_ls_weighting_scheme calc
_refine_ls_wR_factor_gt 0.1656
_refine_ls_wR_factor_ref 0.1862
_reflns_number_gt 7120
_reflns_number_total 10382
_reflns_threshold_expression >2\s(I)
_cod_data_source_file cg900460k_si_002.cif
_cod_data_source_block Compound-9
_cod_original_sg_symbol_Hall 'C -2yc  '
_cod_original_sg_symbol_H-M 'C c  '
_cod_database_code 4511124

loop_
_symmetry_equiv_pos_as_xyz
'x, y, z'
'x, -y, z+1/2'
'x+1/2, y+1/2, z'
'x+1/2, -y+1/2, z+1/2'

loop_
_atom_site_label
_atom_site_type_symbol
_atom_site_fract_x
_atom_site_fract_y
_atom_site_fract_z
_atom_site_U_iso_or_equiv
_atom_site_adp_type
_atom_site_occupancy
_atom_site_symmetry_multiplicity
_atom_site_calc_flag
_atom_site_refinement_flags
Zn1 Zn 0.15151(2) -0.04745(6) 0.75428(4) 0.0382(2) Uani 1 1 d .
Zn2 Zn -0.15562(3) 0.03743(6) 0.82833(4) 0.0409(2) Uani 1 1 d .
C1 C 0.3648(3) -0.3297(7) 1.0195(6) 0.059(2) Uani 1 1 d .
H1 H 0.3825 -0.3876 1.0603 0.071 Uiso 1 1 calc R
C2 C 0.3197(3) -0.2372(6) 0.8923(6) 0.056(2) Uani 1 1 d .
H2 H 0.2997 -0.2181 0.8254 0.067 Uiso 1 1 calc R
C3 C 0.3296(3) -0.1691(6) 0.9744(5) 0.0555(18) Uani 1 1 d .
H3 H 0.3187 -0.0967 0.9751 0.067 Uiso 1 1 calc R
C4 C 0.3794(3) -0.1949(9) 1.1658(6) 0.074(3) Uani 1 1 d .
H4A H 0.4046 -0.2469 1.2042 0.089 Uiso 1 1 calc R
H4B H 0.3944 -0.1225 1.1702 0.089 Uiso 1 1 calc R
C5 C 0.3427(3) -0.1893(7) 1.2135(5) 0.061(2) Uani 1 1 d .
H5A H 0.3296 -0.2632 1.2131 0.073 Uiso 1 1 calc R
H5B H 0.3587 -0.1673 1.2851 0.073 Uiso 1 1 calc R
C6 C 0.3155(3) -0.0048(7) 1.1875(5) 0.059(2) Uani 1 1 d .
H6A H 0.3408 0.0159 1.1618 0.070 Uiso 1 1 calc R
H6B H 0.3279 0.0068 1.2616 0.070 Uiso 1 1 calc R
C7 C 0.2714(3) 0.0647(7) 1.1373(5) 0.062(2) Uani 1 1 d .
H7A H 0.2454 0.0389 1.1588 0.074 Uiso 1 1 calc R
H7B H 0.2786 0.1410 1.1602 0.074 Uiso 1 1 calc R
C8 C 0.2188(3) -0.0014(6) 0.9628(5) 0.0454(16) Uani 1 1 d .
H8 H 0.2011 -0.0512 0.9864 0.054 Uiso 1 1 calc R
C9 C 0.2461(3) 0.0915(7) 0.8634(6) 0.0554(19) Uani 1 1 d .
H9 H 0.2503 0.1177 0.8043 0.066 Uiso 1 1 calc R
C10 C 0.2737(3) 0.1215(7) 0.9633(6) 0.063(2) Uani 1 1 d .
H10 H 0.2993 0.1717 0.9852 0.075 Uiso 1 1 calc R
C11 C 0.1173(2) 0.1106(5) 0.6076(5) 0.0354(14) Uani 1 1 d .
C12 C 0.0838(2) 0.1918(5) 0.5341(4) 0.0338(13) Uani 1 1 d .
C13 C 0.0545(3) 0.2585(5) 0.5650(5) 0.0378(15) Uani 1 1 d .
H13 H 0.0530 0.2474 0.6300 0.045 Uiso 1 1 calc R
C14 C 0.0260(2) 0.3442(5) 0.5015(4) 0.0325(13) Uani 1 1 d .
C15 C 0.0290(3) 0.3574(6) 0.4044(5) 0.0480(18) Uani 1 1 d .
H15 H 0.0125 0.4155 0.3619 0.058 Uiso 1 1 calc R
C16 C 0.0565(3) 0.2849(6) 0.3707(5) 0.053(2) Uani 1 1 d .
H16 H 0.0573 0.2939 0.3049 0.063 Uiso 1 1 calc R
C17 C 0.0828(2) 0.1992(6) 0.4328(5) 0.0425(15) Uani 1 1 d .
C18 C 0.1076(3) 0.1122(6) 0.3860(5) 0.0470(15) Uani 1 1 d .
C19 C -0.0035(3) 0.4193(4) 0.5447(6) 0.0333(10) Uani 1 1 d .
C20 C -0.0377(2) 0.3506(5) 0.5839(5) 0.0313(13) Uani 1 1 d .
C21 C -0.0449(3) 0.3779(6) 0.6750(5) 0.0430(16) Uani 1 1 d .
H21 H -0.0281 0.4369 0.7157 0.052 Uiso 1 1 calc R
C22 C -0.0776(3) 0.3150(7) 0.7037(5) 0.0521(18) Uani 1 1 d .
H22 H -0.0825 0.3325 0.7643 0.063 Uiso 1 1 calc R
C23 C -0.1029(2) 0.2277(6) 0.6443(4) 0.0387(14) Uani 1 1 d .
C24 C -0.0965(2) 0.2035(5) 0.5541(5) 0.0370(14) Uani 1 1 d .
C25 C -0.0623(2) 0.2633(5) 0.5243(4) 0.0322(13) Uani 1 1 d .
H25 H -0.0566 0.2434 0.4651 0.039 Uiso 1 1 calc R
C26 C -0.1354(3) 0.1667(6) 0.6868(5) 0.0477(16) Uani 1 1 d .
C27 C -0.1276(3) 0.1143(5) 0.4804(5) 0.0388(15) Uani 1 1 d .
C28 C -0.0369(3) 0.4989(6) 0.4599(6) 0.0460(17) Uani 1 1 d .
C29 C 0.0327(3) 0.4935(7) 0.6282(6) 0.0504(18) Uani 1 1 d .
C30 C -0.2252(3) -0.0396(6) 0.6305(7) 0.056(2) Uani 1 1 d .
H30 H -0.2085 -0.0013 0.5958 0.067 Uiso 1 1 calc R
C31 C -0.2475(3) -0.1057(7) 0.7490(8) 0.067(2) Uani 1 1 d .
H31 H -0.2491 -0.1188 0.8136 0.081 Uiso 1 1 calc R
C32 C -0.2751(3) -0.1540(8) 0.6633(9) 0.081(3) Uani 1 1 d .
H32 H -0.2986 -0.2078 0.6565 0.097 Uiso 1 1 calc R
C33 C -0.2843(4) -0.1339(10) 0.4722(8) 0.107(4) Uani 1 1 d .
H33A H -0.2939 -0.2112 0.4605 0.129 Uiso 1 1 calc R
H33B H -0.2600 -0.1199 0.4418 0.129 Uiso 1 1 calc R
C34 C -0.3284(5) -0.0598(11) 0.4211(10) 0.125(5) Uani 1 1 d .
H34A H -0.3431 -0.0756 0.3477 0.150 Uiso 1 1 calc R
H34B H -0.3526 -0.0713 0.4521 0.150 Uiso 1 1 calc R
C35 C -0.3452(5) 0.1279(11) 0.3834(11) 0.114(4) Uiso 1 1 d D
C36 C -0.3809(6) 0.1888(14) 0.4208(12) 0.061(4) Uiso 0.50 1 d PD
C36' C -0.3338(7) 0.2268(16) 0.4167(15) 0.078(5) Uiso 0.50 1 d P
C37 C -0.3539(4) 0.3304(7) 0.5629(6) 0.076(3) Uani 1 1 d .
H37 H -0.3737 0.3844 0.5200 0.092 Uiso 1 1 calc R
C38 C -0.3113(4) 0.2395(6) 0.6982(6) 0.062(2) Uani 1 1 d .
H38 H -0.2956 0.2201 0.7672 0.075 Uiso 1 1 calc R
C39 C -0.3130(5) 0.1763(13) 0.6163(10) 0.112(4) Uiso 1 1 d .
H39 H -0.2992 0.1068 0.6172 0.135 Uiso 1 1 calc R
N1 N 0.3422(2) -0.3357(5) 0.9180(4) 0.0519(16) Uani 1 1 d .
N2 N 0.3589(2) -0.2297(5) 1.0563(4) 0.0467(13) Uani 1 1 d .
N3 N 0.2548(2) 0.0606(5) 1.0236(4) 0.0504(14) Uani 1 1 d .
N4 N 0.2111(2) 0.0160(5) 0.8652(4) 0.0439(14) Uani 1 1 d .
N5 N -0.2165(2) -0.0339(5) 0.7301(5) 0.0477(16) Uani 1 1 d .
N6 N -0.2628(3) -0.1109(6) 0.5866(6) 0.070(2) Uani 1 1 d .
N7 N -0.3405(4) 0.2398(9) 0.5300(8) 0.112(3) Uiso 1 1 d .
N8 N -0.3360(2) 0.3361(5) 0.6639(4) 0.0429(13) Uani 1 1 d .
O1 O 0.30328(18) -0.1151(4) 1.1656(3) 0.0518(11) Uani 1 1 d .
O2 O 0.10197(19) 0.0551(4) 0.6693(4) 0.0511(14) Uani 1 1 d .
O1W O 0.0375(6) 0.1689(15) 0.7959(13) 0.116(5) Uiso 0.50 1 d P
O3 O 0.16058(17) 0.1043(4) 0.6125(4) 0.0450(11) Uani 1 1 d .
O4 O 0.1011(2) 0.0151(4) 0.3966(4) 0.0565(12) Uani 1 1 d .
O5 O 0.1299(2) 0.1563(4) 0.3345(4) 0.0600(13) Uani 1 1 d .
O6 O -0.1114(2) 0.0765(5) 0.4133(4) 0.0580(15) Uani 1 1 d .
O7 O -0.1646(2) 0.0837(5) 0.4905(4) 0.0583(14) Uani 1 1 d .
O8 O -0.17518(19) 0.2050(4) 0.6793(4) 0.0593(13) Uani 1 1 d .
O9 O -0.1185(2) 0.0778(5) 0.7382(4) 0.0594(13) Uani 1 1 d .
O10 O -0.3113(3) 0.0456(7) 0.4370(5) 0.101(3) Uani 1 1 d .
F1 F 0.01253(18) 0.5799(4) 0.6569(4) 0.0628(12) Uani 1 1 d .
F2 F 0.05492(17) 0.4357(4) 0.7143(3) 0.0606(12) Uani 1 1 d .
F3 F 0.0655(2) 0.5353(4) 0.5970(4) 0.0757(16) Uani 1 1 d .
F4 F -0.01152(19) 0.5758(4) 0.4310(4) 0.0601(12) Uani 1 1 d .
F5 F -0.0687(2) 0.5536(4) 0.4944(4) 0.0703(15) Uani 1 1 d .
F6 F -0.06542(17) 0.4454(3) 0.3758(3) 0.0519(11) Uani 1 1 d .
O2W O 0.4535(7) -0.4174(16) 1.2454(14) 0.122(6) Uiso 0.50 1 d P

loop_
_atom_site_aniso_label
_atom_site_aniso_U_11
_atom_site_aniso_U_22
_atom_site_aniso_U_33
_atom_site_aniso_U_23
_atom_site_aniso_U_13
_atom_site_aniso_U_12
Zn1 0.0451(4) 0.0383(4) 0.0318(4) 0.0036(3) 0.0147(3) -0.0003(3)
Zn2 0.0485(5) 0.0399(4) 0.0355(4) 0.0062(3) 0.0170(4) 0.0022(3)
C1 0.070(5) 0.057(5) 0.035(4) 0.000(3) 0.001(3) 0.009(4)
C2 0.083(6) 0.047(4) 0.042(4) 0.008(3) 0.028(4) 0.012(4)
C3 0.075(5) 0.052(4) 0.041(3) 0.003(3) 0.022(4) 0.011(4)
C4 0.061(5) 0.107(7) 0.038(4) -0.029(4) -0.001(3) -0.002(5)
C5 0.071(5) 0.053(4) 0.042(4) -0.009(3) 0.003(4) -0.010(4)
C6 0.068(5) 0.063(5) 0.033(3) -0.012(3) 0.004(4) -0.016(4)
C7 0.084(6) 0.062(5) 0.037(3) -0.017(3) 0.019(4) -0.004(4)
C8 0.050(4) 0.048(4) 0.038(3) 0.000(3) 0.015(3) 0.003(3)
C9 0.059(5) 0.056(4) 0.048(4) 0.004(3) 0.016(3) -0.012(4)
C10 0.067(5) 0.062(5) 0.049(4) -0.003(3) 0.010(4) -0.020(4)
C11 0.040(4) 0.036(3) 0.031(3) 0.000(3) 0.014(3) 0.002(3)
C12 0.038(3) 0.045(3) 0.025(3) 0.005(2) 0.019(3) 0.001(3)
C13 0.050(4) 0.037(3) 0.024(3) 0.002(2) 0.011(3) 0.009(3)
C14 0.033(3) 0.040(3) 0.024(3) 0.002(2) 0.008(2) 0.001(3)
C15 0.061(4) 0.052(4) 0.033(3) 0.017(3) 0.020(3) 0.024(4)
C16 0.067(5) 0.071(5) 0.027(3) 0.017(3) 0.025(3) 0.026(4)
C17 0.047(4) 0.056(4) 0.027(3) 0.005(3) 0.016(3) 0.009(3)
C18 0.056(4) 0.055(4) 0.029(3) 0.007(3) 0.014(3) 0.002(3)
C19 0.034(2) 0.037(2) 0.027(2) -0.001(3) 0.0090(19) 0.003(3)
C20 0.025(3) 0.035(3) 0.033(3) 0.003(2) 0.011(2) 0.003(2)
C21 0.044(4) 0.052(4) 0.034(3) -0.015(3) 0.015(3) -0.009(3)
C22 0.063(5) 0.067(5) 0.036(3) -0.010(3) 0.029(3) -0.008(4)
C23 0.037(3) 0.054(4) 0.026(3) 0.000(3) 0.012(3) 0.005(3)
C24 0.045(4) 0.033(3) 0.037(3) 0.002(2) 0.018(3) -0.003(3)
C25 0.033(3) 0.046(3) 0.019(3) -0.002(2) 0.011(2) 0.006(3)
C26 0.067(5) 0.046(4) 0.030(3) -0.002(3) 0.018(3) 0.003(3)
C27 0.050(4) 0.041(3) 0.031(3) -0.003(3) 0.021(3) -0.002(3)
C28 0.056(5) 0.041(4) 0.044(4) 0.012(3) 0.022(4) 0.015(3)
C29 0.053(5) 0.054(4) 0.044(4) -0.008(4) 0.018(4) -0.003(4)
C30 0.052(5) 0.059(5) 0.051(4) -0.012(3) 0.013(4) 0.013(4)
C31 0.063(5) 0.063(5) 0.075(6) -0.006(4) 0.025(5) -0.002(4)
C32 0.060(5) 0.068(6) 0.110(8) -0.024(6) 0.025(6) -0.018(4)
C33 0.098(8) 0.118(9) 0.073(6) -0.060(6) -0.008(6) 0.015(7)
C34 0.088(8) 0.130(10) 0.127(11) -0.094(9) 0.003(7) -0.004(7)
C37 0.121(8) 0.055(5) 0.038(4) -0.003(3) 0.012(5) 0.033(5)
C38 0.094(6) 0.053(4) 0.040(4) 0.018(3) 0.025(4) 0.024(4)
N1 0.063(4) 0.043(3) 0.041(3) -0.002(3) 0.009(3) -0.001(3)
N2 0.047(3) 0.054(3) 0.035(3) -0.016(2) 0.010(2) -0.005(3)
N3 0.058(4) 0.051(3) 0.040(3) -0.009(3) 0.014(3) -0.011(3)
N4 0.053(4) 0.047(3) 0.030(3) 0.001(2) 0.013(3) -0.009(3)
N5 0.052(4) 0.051(4) 0.041(3) -0.008(3) 0.018(3) -0.010(3)
N6 0.054(4) 0.063(4) 0.084(5) -0.033(4) 0.014(4) -0.008(3)
N8 0.057(4) 0.045(3) 0.029(3) 0.003(2) 0.019(3) 0.002(3)
O1 0.050(3) 0.058(3) 0.043(2) -0.010(2) 0.012(2) -0.011(2)
O2 0.050(3) 0.063(3) 0.046(3) 0.022(2) 0.025(3) 0.010(2)
O3 0.033(2) 0.058(3) 0.043(2) 0.005(2) 0.013(2) 0.003(2)
O4 0.073(3) 0.045(3) 0.053(3) 0.004(2) 0.025(3) 0.001(3)
O5 0.079(4) 0.057(3) 0.059(3) -0.001(2) 0.043(3) 0.004(3)
O6 0.074(4) 0.061(3) 0.057(3) -0.030(3) 0.046(3) -0.022(3)
O7 0.059(3) 0.065(3) 0.059(3) -0.024(3) 0.032(3) -0.024(3)
O8 0.059(3) 0.061(3) 0.075(3) 0.001(3) 0.045(3) 0.003(3)
O9 0.068(3) 0.063(3) 0.050(3) 0.019(2) 0.025(3) 0.001(3)
O10 0.079(5) 0.134(7) 0.064(4) -0.037(4) -0.003(4) 0.033(5)
F1 0.078(3) 0.047(2) 0.060(3) -0.022(2) 0.021(3) -0.004(2)
F2 0.049(3) 0.084(3) 0.034(2) -0.009(2) -0.002(2) -0.005(2)
F3 0.073(3) 0.096(4) 0.061(3) -0.021(3) 0.029(3) -0.048(3)
F4 0.082(3) 0.041(2) 0.056(3) 0.017(2) 0.024(3) 0.004(2)
F5 0.081(4) 0.068(3) 0.071(3) 0.013(2) 0.039(3) 0.045(3)
F6 0.047(3) 0.058(3) 0.039(2) 0.0048(18) 0.0007(19) 0.005(2)

loop_
_atom_type_symbol
_atom_type_description
_atom_type_scat_dispersion_real
_atom_type_scat_dispersion_imag
_atom_type_scat_source
C C 0.0033 0.0016 'International Tables Vol C Tables 4.2.6.8 and 6.1.1.4'
H H 0.0000 0.0000 'International Tables Vol C Tables 4.2.6.8 and 6.1.1.4'
N N 0.0061 0.0033 'International Tables Vol C Tables 4.2.6.8 and 6.1.1.4'
O O 0.0106 0.0060 'International Tables Vol C Tables 4.2.6.8 and 6.1.1.4'
F F 0.0171 0.0103 'International Tables Vol C Tables 4.2.6.8 and 6.1.1.4'
Zn Zn 0.2839 1.4301 'International Tables Vol C Tables 4.2.6.8 and 6.1.1.4'

loop_
_geom_angle_atom_site_label_1
_geom_angle_atom_site_label_2
_geom_angle_atom_site_label_3
_geom_angle
_geom_angle_site_symmetry_1
_geom_angle_site_symmetry_3
O2 Zn1 O5 116.0(2) . 2
O2 Zn1 N8 109.4(2) . 3_545
O5 Zn1 N8 93.5(2) 2 3_545
O2 Zn1 N4 118.3(3) . .
O5 Zn1 N4 101.0(2) 2 .
N8 Zn1 N4 115.9(3) 3_545 .
O6 Zn2 N1 109.1(3) 2 3_455
O6 Zn2 O9 98.7(2) 2 .
N1 Zn2 O9 110.9(3) 3_455 .
O6 Zn2 N5 110.0(3) 2 .
N1 Zn2 N5 122.0(3) 3_455 .
O9 Zn2 N5 103.6(2) . .
N1 C1 N2 111.8(7) . .
N1 C1 H1 124.1 . .
N2 C1 H1 124.1 . .
N1 C2 C3 112.3(7) . .
N1 C2 H2 123.9 . .
C3 C2 H2 123.9 . .
C2 C3 N2 104.8(7) . .
C2 C3 H3 127.6 . .
N2 C3 H3 127.6 . .
C5 C4 N2 112.9(7) . .
C5 C4 H4A 109.0 . .
N2 C4 H4A 109.0 . .
C5 C4 H4B 109.0 . .
N2 C4 H4B 109.0 . .
H4A C4 H4B 107.8 . .
O1 C5 C4 115.5(7) . .
O1 C5 H5A 108.4 . .
C4 C5 H5A 108.4 . .
O1 C5 H5B 108.4 . .
C4 C5 H5B 108.4 . .
H5A C5 H5B 107.5 . .
O1 C6 C7 109.0(6) . .
O1 C6 H6A 109.9 . .
C7 C6 H6A 109.9 . .
O1 C6 H6B 109.9 . .
C7 C6 H6B 109.9 . .
H6A C6 H6B 108.3 . .
N3 C7 C6 111.9(6) . .
N3 C7 H7A 109.2 . .
C6 C7 H7A 109.2 . .
N3 C7 H7B 109.2 . .
C6 C7 H7B 109.2 . .
H7A C7 H7B 107.9 . .
N4 C8 N3 111.6(7) . .
N4 C8 H8 124.2 . .
N3 C8 H8 124.2 . .
C10 C9 N4 108.8(7) . .
C10 C9 H9 125.6 . .
N4 C9 H9 125.6 . .
N3 C10 C9 104.7(7) . .
N3 C10 H10 127.7 . .
C9 C10 H10 127.7 . .
O3 C11 O2 121.9(6) . .
O3 C11 C12 118.7(5) . .
O2 C11 C12 119.2(6) . .
C13 C12 C17 119.9(6) . .
C13 C12 C11 120.5(5) . .
C17 C12 C11 119.6(5) . .
C12 C13 C14 122.3(5) . .
C12 C13 H13 118.9 . .
C14 C13 H13 118.9 . .
C15 C14 C13 116.9(6) . .
C15 C14 C19 124.2(6) . .
C13 C14 C19 118.8(5) . .
C16 C15 C14 120.6(6) . .
C16 C15 H15 119.7 . .
C14 C15 H15 119.7 . .
C15 C16 C17 121.6(6) . .
C15 C16 H16 119.2 . .
C17 C16 H16 119.2 . .
C16 C17 C12 118.3(6) . .
C16 C17 C18 119.0(5) . .
C12 C17 C18 122.6(6) . .
O4 C18 O5 128.6(7) . .
O4 C18 C17 118.9(6) . .
O5 C18 C17 112.3(6) . .
C14 C19 C29 107.8(6) . .
C14 C19 C20 111.1(4) . .
C29 C19 C20 113.8(6) . .
C14 C19 C28 111.2(6) . .
C29 C19 C28 106.5(4) . .
C20 C19 C28 106.3(6) . .
C25 C20 C21 120.4(5) . .
C25 C20 C19 117.8(5) . .
C21 C20 C19 121.8(6) . .
C22 C21 C20 118.8(6) . .
C22 C21 H21 120.6 . .
C20 C21 H21 120.6 . .
C23 C22 C21 121.5(6) . .
C23 C22 H22 119.2 . .
C21 C22 H22 119.2 . .
C24 C23 C22 119.2(6) . .
C24 C23 C26 125.7(6) . .
C22 C23 C26 115.1(5) . .
C23 C24 C25 120.7(6) . .
C23 C24 C27 120.9(6) . .
C25 C24 C27 118.4(5) . .
C20 C25 C24 119.3(5) . .
C20 C25 H25 120.4 . .
C24 C25 H25 120.4 . .
O8 C26 O9 121.6(6) . .
O8 C26 C23 120.9(6) . .
O9 C26 C23 117.3(7) . .
O7 C27 O6 124.9(6) . .
O7 C27 C24 118.7(5) . .
O6 C27 C24 116.5(6) . .
F6 C28 F4 108.3(6) . .
F6 C28 F5 104.2(6) . .
F4 C28 F5 107.6(6) . .
F6 C28 C19 112.8(6) . .
F4 C28 C19 112.5(6) . .
F5 C28 C19 110.9(6) . .
F3 C29 F1 105.5(7) . .
F3 C29 F2 108.6(7) . .
F1 C29 F2 105.5(6) . .
F3 C29 C19 111.6(6) . .
F1 C29 C19 114.7(7) . .
F2 C29 C19 110.6(6) . .
N5 C30 N6 108.6(8) . .
N5 C30 H30 125.7 . .
N6 C30 H30 125.7 . .
C32 C31 N5 110.2(9) . .
C32 C31 H31 124.9 . .
N5 C31 H31 124.9 . .
C31 C32 N6 107.1(8) . .
C31 C32 H32 126.5 . .
N6 C32 H32 126.5 . .
N6 C33 C34 110.0(8) . .
N6 C33 H33A 109.7 . .
C34 C33 H33A 109.7 . .
N6 C33 H33B 109.7 . .
C34 C33 H33B 109.7 . .
H33A C33 H33B 108.2 . .
O10 C34 C33 105.6(10) . .
O10 C34 H34A 110.6 . .
C33 C34 H34A 110.6 . .
O10 C34 H34B 110.6 . .
C33 C34 H34B 110.6 . .
H34A C34 H34B 108.8 . .
C36' C35 O10 115.0(15) . .
C36' C35 C36 63.3(12) . .
O10 C35 C36 127.2(12) . .
C36' C36 C35 50.2(9) . .
C36' C36 N7 63.4(10) . .
C35 C36 N7 97.7(11) . .
C35 C36' C36 66.4(11) . .
C35 C36' N7 108.9(14) . .
C36 C36' N7 63.7(10) . .
N7 C37 N8 111.5(8) . .
N7 C37 H37 124.3 . .
N8 C37 H37 124.3 . .
C39 C38 N8 109.5(8) . .
C39 C38 H38 125.2 . .
N8 C38 H38 125.2 . .
C38 C39 N7 104.2(12) . .
C38 C39 H39 127.9 . .
N7 C39 H39 127.9 . .
C1 N1 C2 104.0(7) . .
C1 N1 Zn2 126.3(6) . 3_545
C2 N1 Zn2 129.7(5) . 3_545
C1 N2 C3 107.0(5) . .
C1 N2 C4 125.8(7) . .
C3 N2 C4 127.1(6) . .
C8 N3 C10 108.8(6) . .
C8 N3 C7 125.4(6) . .
C10 N3 C7 125.8(6) . .
C8 N4 C9 106.1(6) . .
C8 N4 Zn1 120.3(5) . .
C9 N4 Zn1 133.0(5) . .
C30 N5 C31 106.6(7) . .
C30 N5 Zn2 121.4(6) . .
C31 N5 Zn2 129.9(6) . .
C32 N6 C30 107.4(8) . .
C32 N6 C33 129.3(9) . .
C30 N6 C33 123.2(9) . .
C37 N7 C39 108.1(10) . .
C37 N7 C36' 124.7(11) . .
C39 N7 C36' 121.8(12) . .
C37 N7 C36 114.9(10) . .
C39 N7 C36 125.0(11) . .
C36' N7 C36 52.9(9) . .
C37 N8 C38 106.6(6) . .
C37 N8 Zn1 128.0(5) . 3_455
C38 N8 Zn1 125.1(5) . 3_455
C6 O1 C5 113.4(6) . .
C11 O2 Zn1 111.3(4) . .
C18 O5 Zn1 112.7(5) . 2_554
C27 O6 Zn2 110.2(4) . 2_554
C26 O9 Zn2 111.3(5) . .
C34 O10 C35 114.9(10) . .

loop_
_geom_bond_atom_site_label_1
_geom_bond_atom_site_label_2
_geom_bond_distance
_geom_bond_site_symmetry_2
Zn1 O2 1.949(5) .
Zn1 O5 1.974(5) 2
Zn1 N8 2.006(6) 3_545
Zn1 N4 2.018(6) .
Zn2 O6 1.963(5) 2
Zn2 N1 1.988(6) 3_455
Zn2 O9 2.002(5) .
Zn2 N5 2.009(7) .
C1 N1 1.324(9) .
C1 N2 1.346(10) .
C1 H1 0.9300 .
C2 N1 1.344(10) .
C2 C3 1.349(10) .
C2 H2 0.9300 .
C3 N2 1.364(9) .
C3 H3 0.9300 .
C4 C5 1.464(11) .
C4 N2 1.478(8) .
C4 H4A 0.9700 .
C4 H4B 0.9700 .
C5 O1 1.425(9) .
C5 H5A 0.9700 .
C5 H5B 0.9700 .
C6 O1 1.381(9) .
C6 C7 1.491(12) .
C6 H6A 0.9700 .
C6 H6B 0.9700 .
C7 N3 1.476(9) .
C7 H7A 0.9700 .
C7 H7B 0.9700 .
C8 N4 1.308(9) .
C8 N3 1.320(10) .
C8 H8 0.9300 .
C9 C10 1.378(11) .
C9 N4 1.384(10) .
C9 H9 0.9300 .
C10 N3 1.376(10) .
C10 H10 0.9300 .
C11 O3 1.257(8) .
C11 O2 1.293(8) .
C11 C12 1.496(9) .
C12 C13 1.362(8) .
C12 C17 1.402(7) .
C13 C14 1.418(8) .
C13 H13 0.9300 .
C14 C15 1.397(8) .
C14 C19 1.521(9) .
C15 C16 1.384(9) .
C15 H15 0.9300 .
C16 C17 1.388(9) .
C16 H16 0.9300 .
C17 C18 1.552(10) .
C18 O4 1.203(8) .
C18 O5 1.253(8) .
C19 C29 1.542(10) .
C19 C20 1.551(9) .
C19 C28 1.559(10) .
C20 C25 1.371(8) .
C20 C21 1.398(8) .
C21 C22 1.397(10) .
C21 H21 0.9300 .
C22 C23 1.376(10) .
C22 H22 0.9300 .
C23 C24 1.365(8) .
C23 C26 1.492(9) .
C24 C25 1.421(8) .
C24 C27 1.536(9) .
C25 H25 0.9300 .
C26 O8 1.230(9) .
C26 O9 1.283(8) .
C27 O7 1.208(8) .
C27 O6 1.278(8) .
C28 F6 1.332(9) .
C28 F4 1.341(9) .
C28 F5 1.370(8) .
C29 F3 1.299(9) .
C29 F1 1.330(9) .
C29 F2 1.332(9) .
C30 N5 1.315(11) .
C30 N6 1.359(10) .
C30 H30 0.9300 .
C31 C32 1.308(13) .
C31 N5 1.354(10) .
C31 H31 0.9300 .
C32 N6 1.348(12) .
C32 H32 0.9300 .
C33 N6 1.508(11) .
C33 C34 1.523(16) .
C33 H33A 0.9700 .
C33 H33B 0.9700 .
C34 O10 1.355(14) .
C34 H34A 0.9700 .
C34 H34B 0.9700 .
C35 C36' 1.28(2) .
C35 O10 1.413(14) .
C35 C36 1.524(9) .
C36 C36' 1.49(2) .
C36 N7 1.669(19) .
C36' N7 1.67(2) .
C37 N7 1.300(13) .
C37 N8 1.309(9) .
C37 H37 0.9300 .
C38 C39 1.355(15) .
C38 N8 1.364(9) .
C38 H38 0.9300 .
C39 N7 1.404(15) .
C39 H39 0.9300 .
N1 Zn2 1.988(6) 3_545
N8 Zn1 2.006(6) 3_455
O5 Zn1 1.974(5) 2_554
O6 Zn2 1.963(5) 2_554

loop_
_geom_torsion_atom_site_label_1
_geom_torsion_atom_site_label_2
_geom_torsion_atom_site_label_3
_geom_torsion_atom_site_label_4
_geom_torsion
_geom_torsion_site_symmetry_1
_geom_torsion_site_symmetry_4
N1 C2 C3 N2 -1.5(10) . .
N2 C4 C5 O1 -59.1(10) . .
O1 C6 C7 N3 -66.7(8) . .
N4 C9 C10 N3 1.1(10) . .
O3 C11 C12 C13 -134.2(7) . .
O2 C11 C12 C13 40.8(9) . .
O3 C11 C12 C17 45.8(9) . .
O2 C11 C12 C17 -139.2(7) . .
C17 C12 C13 C14 -6.6(10) . .
C11 C12 C13 C14 173.4(6) . .
C12 C13 C14 C15 0.3(10) . .
C12 C13 C14 C19 -176.3(6) . .
C13 C14 C15 C16 3.9(11) . .
C19 C14 C15 C16 -179.7(7) . .
C14 C15 C16 C17 -1.9(13) . .
C15 C16 C17 C12 -4.4(12) . .
C15 C16 C17 C18 172.5(7) . .
C13 C12 C17 C16 8.5(10) . .
C11 C12 C17 C16 -171.5(7) . .
C13 C12 C17 C18 -168.3(7) . .
C11 C12 C17 C18 11.7(10) . .
C16 C17 C18 O4 -129.5(8) . .
C12 C17 C18 O4 47.3(10) . .
C16 C17 C18 O5 45.8(10) . .
C12 C17 C18 O5 -137.5(7) . .
C15 C14 C19 C29 -106.2(8) . .
C13 C14 C19 C29 70.2(7) . .
C15 C14 C19 C20 128.5(7) . .
C13 C14 C19 C20 -55.1(9) . .
C15 C14 C19 C28 10.2(10) . .
C13 C14 C19 C28 -173.4(6) . .
C14 C19 C20 C25 -42.3(8) . .
C29 C19 C20 C25 -164.2(6) . .
C28 C19 C20 C25 78.9(7) . .
C14 C19 C20 C21 139.8(6) . .
C29 C19 C20 C21 17.9(9) . .
C28 C19 C20 C21 -99.1(7) . .
C25 C20 C21 C22 -0.3(10) . .
C19 C20 C21 C22 177.5(7) . .
C20 C21 C22 C23 -0.2(11) . .
C21 C22 C23 C24 -1.4(11) . .
C21 C22 C23 C26 178.3(7) . .
C22 C23 C24 C25 3.6(10) . .
C26 C23 C24 C25 -176.1(6) . .
C22 C23 C24 C27 -173.9(6) . .
C26 C23 C24 C27 6.3(10) . .
C21 C20 C25 C24 2.4(9) . .
C19 C20 C25 C24 -175.5(6) . .
C23 C24 C25 C20 -4.1(9) . .
C27 C24 C25 C20 173.5(5) . .
C24 C23 C26 O8 -102.5(8) . .
C22 C23 C26 O8 77.8(9) . .
C24 C23 C26 O9 82.9(9) . .
C22 C23 C26 O9 -96.8(8) . .
C23 C24 C27 O7 16.5(10) . .
C25 C24 C27 O7 -161.1(7) . .
C23 C24 C27 O6 -162.2(7) . .
C25 C24 C27 O6 20.2(9) . .
C14 C19 C28 F6 53.9(8) . .
C29 C19 C28 F6 171.1(5) . .
C20 C19 C28 F6 -67.2(7) . .
C14 C19 C28 F4 -69.1(8) . .
C29 C19 C28 F4 48.1(8) . .
C20 C19 C28 F4 169.8(5) . .
C14 C19 C28 F5 170.4(6) . .
C29 C19 C28 F5 -72.5(8) . .
C20 C19 C28 F5 49.3(8) . .
C14 C19 C29 F3 45.9(8) . .
C20 C19 C29 F3 169.6(6) . .
C28 C19 C29 F3 -73.6(8) . .
C14 C19 C29 F1 165.8(6) . .
C20 C19 C29 F1 -70.5(8) . .
C28 C19 C29 F1 46.3(9) . .
C14 C19 C29 F2 -75.1(7) . .
C20 C19 C29 F2 48.5(8) . .
C28 C19 C29 F2 165.4(5) . .
N5 C31 C32 N6 -1.8(11) . .
N6 C33 C34 O10 62.1(15) . .
O10 C35 C36 C36' 102.2(18) . .
C36' C35 C36 N7 -45.6(13) . .
O10 C35 C36 N7 56.6(17) . .
O10 C35 C36' C36 -120.8(14) . .
O10 C35 C36' N7 -72.2(16) . .
C36 C35 C36' N7 48.6(12) . .
N7 C36 C36' C35 127.6(14) . .
C35 C36 C36' N7 -127.6(14) . .
N8 C38 C39 N7 -0.2(13) . .
N2 C1 N1 C2 -2.9(10) . .
N2 C1 N1 Zn2 175.4(5) . 3_545
C3 C2 N1 C1 2.7(10) . .
C3 C2 N1 Zn2 -175.5(6) . 3_545
N1 C1 N2 C3 2.1(9) . .
N1 C1 N2 C4 -179.7(8) . .
C2 C3 N2 C1 -0.4(9) . .
C2 C3 N2 C4 -178.5(8) . .
C5 C4 N2 C1 -106.0(10) . .
C5 C4 N2 C3 71.8(12) . .
N4 C8 N3 C10 -1.9(9) . .
N4 C8 N3 C7 177.3(7) . .
C9 C10 N3 C8 0.4(10) . .
C9 C10 N3 C7 -178.8(7) . .
C6 C7 N3 C8 99.5(9) . .
C6 C7 N3 C10 -81.3(10) . .
N3 C8 N4 C9 2.6(9) . .
N3 C8 N4 Zn1 -169.7(5) . .
C10 C9 N4 C8 -2.2(9) . .
C10 C9 N4 Zn1 168.7(6) . .
O2 Zn1 N4 C8 113.1(6) . .
O5 Zn1 N4 C8 -14.7(6) 2 .
N8 Zn1 N4 C8 -114.1(6) 3_545 .
O2 Zn1 N4 C9 -56.8(8) . .
O5 Zn1 N4 C9 175.5(7) 2 .
N8 Zn1 N4 C9 76.1(8) 3_545 .
N6 C30 N5 C31 2.5(9) . .
N6 C30 N5 Zn2 167.5(5) . .
C32 C31 N5 C30 -0.5(10) . .
C32 C31 N5 Zn2 -163.7(7) . .
O6 Zn2 N5 C30 -108.2(6) 2 .
N1 Zn2 N5 C30 122.2(6) 3_455 .
O9 Zn2 N5 C30 -3.5(6) . .
O6 Zn2 N5 C31 52.9(7) 2 .
N1 Zn2 N5 C31 -76.7(7) 3_455 .
O9 Zn2 N5 C31 157.6(7) . .
C31 C32 N6 C30 3.3(10) . .
C31 C32 N6 C33 -177.6(9) . .
N5 C30 N6 C32 -3.6(9) . .
N5 C30 N6 C33 177.2(8) . .
C34 C33 N6 C32 85.9(14) . .
C34 C33 N6 C30 -95.2(12) . .
N8 C37 N7 C39 3.0(14) . .
N8 C37 N7 C36' -151.3(12) . .
N8 C37 N7 C36 147.9(10) . .
C38 C39 N7 C37 -1.7(14) . .
C38 C39 N7 C36' 153.5(12) . .
C38 C39 N7 C36 -142.0(11) . .
C35 C36' N7 C37 -146.9(14) . .
C36 C36' N7 C37 -96.8(14) . .
C35 C36' N7 C39 62.1(19) . .
C36 C36' N7 C39 112.2(14) . .
C35 C36' N7 C36 -50.1(13) . .
C36' C36 N7 C37 115.8(13) . .
C35 C36 N7 C37 153.8(11) . .
C36' C36 N7 C39 -106.1(15) . .
C35 C36 N7 C39 -68.2(15) . .
C35 C36 N7 C36' 37.9(11) . .
N7 C37 N8 C38 -3.1(12) . .
N7 C37 N8 Zn1 -176.0(7) . 3_455
C39 C38 N8 C37 1.9(12) . .
C39 C38 N8 Zn1 175.1(7) . 3_455
C7 C6 O1 C5 -177.7(6) . .
C4 C5 O1 C6 -75.8(8) . .
O3 C11 O2 Zn1 -6.6(8) . .
C12 C11 O2 Zn1 178.5(4) . .
O5 Zn1 O2 C11 -169.7(4) 2 .
N8 Zn1 O2 C11 -65.6(5) 3_545 .
N4 Zn1 O2 C11 70.0(5) . .
O4 C18 O5 Zn1 5.0(10) . 2_554
C17 C18 O5 Zn1 -169.7(4) . 2_554
O7 C27 O6 Zn2 0.5(10) . 2_554
C24 C27 O6 Zn2 179.2(4) . 2_554
O8 C26 O9 Zn2 -14.3(8) . .
C23 C26 O9 Zn2 160.2(4) . .
O6 Zn2 O9 C26 -168.0(5) 2 .
N1 Zn2 O9 C26 -53.6(5) 3_455 .
N5 Zn2 O9 C26 78.9(5) . .
C33 C34 O10 C35 171.7(10) . .
C36' C35 O10 C34 163.6(13) . .
C36 C35 O10 C34 89.1(17) . .
